data_1571895
loop_
_publ_author_name
'Hua, Yong'
'Zou, Zhi'
'Prescimone, Alessandro'
'Ward, Thomas R.'
'Mayor, Marcel'
'K&#xf6;hler, Valentin'

_publ_section_title
;
 NSPs: chromogenic linkers for fast, selective, and irreversible cysteine
 modification.
;
_journal_issue 28
_journal_name_full 'Chemical science'
_journal_page_first 10997
_journal_page_last 11004
_journal_paper_doi 10.1039/d4sc01710b
_journal_volume 15
_journal_year 2024
_chemical_formula_moiety 'C16 H16 N2 O4 S2, H2 O'
_chemical_formula_sum 'C16 H18 N2 O5 S2'
_chemical_formula_weight 382.44
_space_group_crystal_system triclinic
_space_group_IT_number 2
_space_group_name_Hall '-P 1'
_space_group_name_H-M_alt 'P -1'
_atom_sites_solution_hydrogens mixed
_atom_sites_solution_primary dual
_audit_creation_date 2022-01-17
_audit_creation_method
;
Olex2 1.5
(compiled 2021.12.09 svn.r5202d8cf for OlexSys, GUI svn.r6439)
;
_audit_update_record
;
2023-06-30 deposited with the CCDC.	2024-06-11 downloaded from the CCDC.
;
_cell_angle_alpha 113.735(2)
_cell_angle_beta 92.388(2)
_cell_angle_gamma 99.774(2)
_cell_formula_units_Z 2
_cell_length_a 8.2197(2)
_cell_length_b 9.7011(2)
_cell_length_c 11.5746(2)
_cell_measurement_reflns_used 54727
_cell_measurement_temperature 150
_cell_measurement_theta_max 73.32
_cell_measurement_theta_min 4.20
_cell_volume 826.42(3)
_computing_cell_refinement 'X-Area Recipe 1.37.0.0 (STOE, 2021)'
_computing_data_collection 'X-Area Pilatus3_SV 1.31.170.0 (STOE, 2020)'
_computing_data_reduction
;
X-Area Integrate 2.5.1.0 (STOE, 2021)
X-Area LANA 2.6.2.0 (STOE, 2021)
;
_computing_molecular_graphics 'Olex2 1.5 (Dolomanov et al., 2009)'
_computing_publication_material 'Olex2 1.5 (Dolomanov et al., 2009)'
_computing_structure_refinement 'SHELXL 2018/3 (Sheldrick, 2015)'
_computing_structure_solution 'SHELXT 2018/2 (Sheldrick, 2018)'
_diffrn_ambient_temperature 150
_diffrn_detector 'EIGER2 1M'
_diffrn_detector_area_resol_mean 13.33
_diffrn_detector_type 'DECTRIS EIGER2 1M'
_diffrn_measured_fraction_theta_full 0.991
_diffrn_measured_fraction_theta_max 0.974
_diffrn_measurement_details
;
 5740 frames, detector distance = 40 mm
;
_diffrn_measurement_device 'Eulerian 4-circle diffractometer'
_diffrn_measurement_device_type 'STOE STADIVARI'
_diffrn_measurement_method 'rotation method, \w scans'
_diffrn_radiation_collimation '1.2 0.6 mm diameter'
_diffrn_radiation_monochromator 'Graded multilayer mirror'
_diffrn_radiation_polarisn_norm 270
_diffrn_radiation_probe x-ray
_diffrn_radiation_type 'Cu K\a'
_diffrn_radiation_wavelength 1.54186
_diffrn_reflns_av_R_equivalents 0.0147
_diffrn_reflns_av_unetI/netI 0.0073
_diffrn_reflns_Laue_measured_fraction_full 0.991
_diffrn_reflns_Laue_measured_fraction_max 0.974
_diffrn_reflns_limit_h_max 10
_diffrn_reflns_limit_h_min -7
_diffrn_reflns_limit_k_max 9
_diffrn_reflns_limit_k_min -12
_diffrn_reflns_limit_l_max 14
_diffrn_reflns_limit_l_min -13
_diffrn_reflns_number 22220
_diffrn_reflns_point_group_measured_fraction_full 0.991
_diffrn_reflns_point_group_measured_fraction_max 0.974
_diffrn_reflns_theta_full 67.686
_diffrn_reflns_theta_max 72.830
_diffrn_reflns_theta_min 5.076
_diffrn_source 'Axo Cu'
_diffrn_source_current 1.00
_diffrn_source_power 0.050
_diffrn_source_voltage 50
_exptl_absorpt_coefficient_mu 3.208
_exptl_absorpt_correction_T_max 0.1331
_exptl_absorpt_correction_T_min 0.1022
_exptl_absorpt_correction_type multi-scan
_exptl_absorpt_process_details
;
STOE X-Red32, absorption correction by Gaussian integration, analogous to
P. Coppens in: F. R. Ahmed (Editor), "Crystallographic Computing", Munksgaard,
Copenhagen (1970), 255 - 270. Afterwards scaling of reflection intensities was
performed within STOE LANA. J. Koziskova, F. Hahn, J. Richter, J. Kozisek, Acta
Chimica Slovaca, vol. 9, no. 2, 2016, pp. 136 - 140.
Finally a spherical absorption correction was done within STOE LANA.
;
_exptl_crystal_colour yellow
_exptl_crystal_colour_primary yellow
_exptl_crystal_density_diffrn 1.537
_exptl_crystal_density_method 'not measured'
_exptl_crystal_description block
_exptl_crystal_F_000 400
_exptl_crystal_recrystallization_method
'The material was recrystallised from a mixture of water and acetone  by solvent layering'
_exptl_crystal_size_max 0.2
_exptl_crystal_size_mid 0.167
_exptl_crystal_size_min 0.1
_exptl_crystal_size_rad 0.170
_refine_diff_density_max 0.397
_refine_diff_density_min -0.427
_refine_diff_density_rms 0.069
_refine_ls_extinction_coef 0.0111(9)
_refine_ls_extinction_expression Fc^*^=kFc[1+0.001xFc^2^\l^3^/sin(2\q)]^-1/4^
_refine_ls_extinction_method 'SHELXL-2018/3 (Sheldrick 2018)'
_refine_ls_goodness_of_fit_ref 1.085
_refine_ls_hydrogen_treatment constr
_refine_ls_matrix_type full
_refine_ls_number_parameters 232
_refine_ls_number_reflns 3201
_refine_ls_number_restraints 0
_refine_ls_restrained_S_all 1.085
_refine_ls_R_factor_all 0.0381
_refine_ls_R_factor_gt 0.0379
_refine_ls_shift/su_max 0.000
_refine_ls_shift/su_mean 0.000
_refine_ls_structure_factor_coef Fsqd
_refine_ls_weighting_details 'w=1/[\s^2^(Fo^2^)+(0.0555P)^2^+0.6655P] where P=(Fo^2^+2Fc^2^)/3'
_refine_ls_weighting_scheme calc
_refine_ls_wR_factor_gt 0.1009
_refine_ls_wR_factor_ref 0.1010
_reflns_Friedel_coverage 0.000
_reflns_number_gt 3191
_reflns_number_total 3201
_reflns_threshold_expression 'I > 2\s(I)'
_cod_data_source_file d4sc01710b2.cif
_cod_data_source_block yh20220106-1_150k
_cod_depositor_comments 'Adding full bibliography for 1571895.cif.'
_cod_database_code 1571895
_shelx_shelxl_version_number 2018/3
_shelx_space_group_comment
;
The symmetry employed for this shelxl refinement is uniquely defined
by the following loop, which should always be used as a source of
symmetry information in preference to the above space-group names.
They are only intended as comments.
;
_shelx_estimated_absorpt_t_max 0.740
_shelx_estimated_absorpt_t_min 0.566
_olex2_refinement_description
;
1. Fixed Uiso
 At 1.2 times of:
  All C(H) groups, All C(H,H) groups
 At 1.5 times of:
  All C(H,H,H) groups, All O(H) groups, All O(H,H) groups
2.a Free rotating group:
 O5(H5A,H5B)
2.b Secondary CH2 refined with riding coordinates:
 C16(H16A,H16B), C15(H15A,H15B)
2.c Aromatic/amide H refined with riding coordinates:
 C9(H9), C7(H7), C10(H10), C6(H6), C8(H8), C13(H13), C11(H11), C12(H12)
2.d Idealised Me refined as rotating group:
 C14(H14A,H14B,H14C)
2.e Idealised tetrahedral OH refined as rotating group:
 O1(H1)
;
_olex2_date_sample_data_collection 2022-01-15
_olex2_date_sample_submission 2022-01-10
_olex2_exptl_crystal_mounting_method 'The crystal was mounted on a mylar loop in perfluoroether oil'
_olex2_submission_original_sample_id YH20220106_1_150K
_olex2_submission_special_instructions 'No special instructions were received'
_stoe_detector_distance '40.0 mm'
_stoe_detector_pixelsize_x '0.075 mm'
_stoe_detector_pixelsize_y '0.075 mm'
_stoe_detector_size_x '8.0 cm'
_stoe_detector_size_y '7.7 cm'
_stoe_evaluation_integration_a 7.2
_stoe_evaluation_integration_b 0.1
_stoe_evaluation_integration_ems 0.016
_stoe_evaluation_lana_bis_l_even_max -
_stoe_evaluation_lana_bis_l_odd_max -
_stoe_evaluation_lana_bos_l_even_max 4
_stoe_evaluation_lana_bos_l_odd_max 1
_stoe_evaluation_lana_completeness 97.4
_stoe_evaluation_lana_dxs_max_order 1
_stoe_evaluation_lana_dys_max_order 1
_stoe_evaluation_lana_fs_max_order 3
_stoe_evaluation_lana_max_2theta_available 145.7
_stoe_evaluation_lana_max_2theta_desired 145.7
_stoe_evaluation_lana_mean_redundancy 6.9
_stoe_evaluation_lana_number_refls_after_or 22220
_stoe_evaluation_lana_number_refls_outliers 7089
_stoe_evaluation_lana_number_refls_total 29309
_stoe_evaluation_lana_number_refls_unique 3201
_stoe_evaluation_lana_number_refls_written 22220
_stoe_evaluation_lana_or_c1 0.035
_stoe_evaluation_lana_or_c2 0
_stoe_evaluation_lana_or_c3 0
_stoe_evaluation_lana_or_c4 0.7
_stoe_evaluation_lana_point_group -1
_stoe_evaluation_lana_table
;
#--------------------------------------
2Theta          15.5   30.9   46.3   61.7   77.1   92.5  107.9  123.3  138.7
#--------------------------------------
<Resolution>    4.47   2.77   1.94   1.49   1.23   1.07   0.95   0.88   0.83
N(total)         119   1089   2408   4210   6733   6576   3936   2931   1307
<Redundancy>     3.3    8.2    8.7    9.3   11.2    9.1    5.1    3.8    2.6
Complet. [perc] 90.3  100.0  100.0  100.0  100.0   99.6   99.1   98.4   84.2
<I/sigma>     1335.6  698.7  381.0  234.1  190.6  151.3  118.0  121.0  118.2
R(int)         0.009  0.011  0.013  0.015  0.015  0.015  0.019  0.020  0.053
#--------------------------------------
;
_stoe_measurement_identifier YH20220106-1_150K
_stoe_measurement_max_exposure_per_frame '15.0 s'
_stoe_measurement_mean_exposure_per_frame '15.0 s'
_stoe_measurement_min_exposure_per_frame '4.0 s'
_stoe_measurement_total_exposure_time '23.9 h'
_stoe_measurement_total_frame_number 5740
_stoe_measurement_total_run_number 99
_stoe_measurement_tube_power '50.0 W'

loop_
_space_group_symop_operation_xyz
'x, y, z'
'-x, -y, -z'

loop_
_atom_site_label
_atom_site_type_symbol
_atom_site_fract_x
_atom_site_fract_y
_atom_site_fract_z
_atom_site_U_iso_or_equiv
_atom_site_adp_type
_atom_site_occupancy
_atom_site_site_symmetry_order
_atom_site_calc_flag
_atom_site_refinement_flags_posn
_atom_site_refinement_flags_adp
_atom_site_refinement_flags_occupancy
_atom_site_disorder_assembly
_atom_site_disorder_group
S1 S 0.68134(5) -0.14334(5) 0.08109(4) 0.02088(15) Uani 1 1 d . . . . .
S2 S 0.51116(5) 0.15197(5) 0.43471(4) 0.02271(15) Uani 1 1 d . . . . .
O3 O 0.56095(17) -0.27502(15) 0.07356(13) 0.0293(3) Uani 1 1 d . . . . .
O4 O 0.85100(16) -0.14765(15) 0.12169(13) 0.0272(3) Uani 1 1 d . . . . .
O2 O 0.67273(18) -0.11748(16) -0.03493(12) 0.0297(3) Uani 1 1 d . . . . .
O1 O 0.97376(18) 0.63751(16) 0.67020(14) 0.0328(3) Uani 1 1 d . . . . .
H1 H 0.957430 0.723640 0.720057 0.049 Uiso 1 1 calc R U . . .
O5 O 0.9088(2) 0.89391(18) 0.81618(15) 0.0422(4) Uani 1 1 d G . . . .
H5A H 0.851375 0.896109 0.876074 0.063 Uiso 1 1 d G U . . .
H5B H 0.986085 0.973508 0.850107 0.063 Uiso 1 1 d G U . . .
N2 N 0.80414(19) 0.30532(18) 0.90850(14) 0.0225(3) Uani 1 1 d . . . . .
N1 N 0.8272(2) 0.55033(17) 0.59300(15) 0.0237(3) Uani 1 1 d . . . . .
C4 C 0.7544(2) 0.4094(2) 0.58933(17) 0.0221(4) Uani 1 1 d . . . . .
C5 C 0.7759(2) 0.3742(2) 0.69914(17) 0.0224(4) Uani 1 1 d . . . . .
C2 C 0.6590(2) 0.4255(2) 0.40904(17) 0.0222(4) Uani 1 1 d . . . . .
C9 C 0.7969(2) 0.4499(2) 0.92520(18) 0.0249(4) Uani 1 1 d . . . . .
H9 H 0.799939 0.526879 1.008668 0.030 Uiso 1 1 calc R U . . .
C16 C 0.6288(2) 0.0231(2) 0.19951(17) 0.0236(4) Uani 1 1 d . . . . .
H16A H 0.710701 0.115183 0.208130 0.028 Uiso 1 1 calc R U . . .
H16B H 0.518071 0.033976 0.171464 0.028 Uiso 1 1 calc R U . . .
C3 C 0.6481(2) 0.3290(2) 0.47650(17) 0.0216(4) Uani 1 1 d . . . . .
C7 C 0.7967(2) 0.1940(2) 0.79040(18) 0.0245(4) Uani 1 1 d . . . . .
H7 H 0.801583 0.092524 0.779838 0.029 Uiso 1 1 calc R U . . .
C15 C 0.6254(2) 0.0167(2) 0.32853(17) 0.0228(4) Uani 1 1 d . . . . .
H15A H 0.741007 0.039609 0.369041 0.027 Uiso 1 1 calc R U . . .
H15B H 0.573382 -0.088879 0.316136 0.027 Uiso 1 1 calc R U . . .
C10 C 0.5802(2) 0.4104(2) 0.29303(17) 0.0255(4) Uani 1 1 d . . . . .
H10 H 0.496088 0.323013 0.243372 0.031 Uiso 1 1 calc R U . . .
C6 C 0.7821(2) 0.2253(2) 0.68543(17) 0.0234(4) Uani 1 1 d . . . . .
H6 H 0.776146 0.145374 0.602931 0.028 Uiso 1 1 calc R U . . .
C8 C 0.7852(2) 0.4871(2) 0.82324(17) 0.0240(4) Uani 1 1 d . . . . .
H8 H 0.783409 0.590070 0.836751 0.029 Uiso 1 1 calc R U . . .
C1 C 0.7785(2) 0.5598(2) 0.48190(17) 0.0236(4) Uani 1 1 d . . . . .
C13 C 0.8303(3) 0.6753(2) 0.44111(19) 0.0282(4) Uani 1 1 d . . . . .
H13 H 0.914005 0.763187 0.490365 0.034 Uiso 1 1 calc R U . . .
C11 C 0.6286(3) 0.5262(2) 0.25341(18) 0.0287(4) Uani 1 1 d . . . . .
H11 H 0.575916 0.518205 0.175696 0.034 Uiso 1 1 calc R U . . .
C12 C 0.7536(3) 0.6553(2) 0.3250(2) 0.0309(4) Uani 1 1 d . . . . .
H12 H 0.786343 0.730809 0.293214 0.037 Uiso 1 1 calc R U . . .
C14 C 0.8148(3) 0.2654(2) 1.01855(18) 0.0289(4) Uani 1 1 d . . . . .
H14A H 0.826310 0.358804 1.097386 0.043 Uiso 1 1 calc R U . . .
H14B H 0.911701 0.218604 1.017738 0.043 Uiso 1 1 calc R U . . .
H14C H 0.713618 0.192431 1.013591 0.043 Uiso 1 1 calc R U . . .

loop_
_atom_site_aniso_label
_atom_site_aniso_U_11
_atom_site_aniso_U_22
_atom_site_aniso_U_33
_atom_site_aniso_U_23
_atom_site_aniso_U_13
_atom_site_aniso_U_12
S1 0.0227(2) 0.0186(2) 0.0187(2) 0.00541(17) 0.00295(16) 0.00352(17)
S2 0.0247(2) 0.0195(2) 0.0203(2) 0.00523(17) 0.00496(17) 0.00250(17)
O3 0.0296(7) 0.0205(7) 0.0313(7) 0.0066(6) 0.0047(6) -0.0009(5)
O4 0.0234(7) 0.0275(7) 0.0303(7) 0.0109(6) 0.0029(5) 0.0069(5)
O2 0.0365(8) 0.0332(7) 0.0191(6) 0.0102(6) 0.0047(5) 0.0082(6)
O1 0.0295(7) 0.0255(7) 0.0349(8) 0.0064(6) -0.0015(6) 0.0012(6)
O5 0.0426(9) 0.0314(8) 0.0395(9) 0.0053(7) 0.0133(7) -0.0042(7)
N2 0.0212(7) 0.0260(8) 0.0206(7) 0.0101(6) 0.0030(6) 0.0046(6)
N1 0.0263(8) 0.0190(7) 0.0225(7) 0.0073(6) 0.0005(6) 0.0003(6)
C4 0.0258(9) 0.0183(8) 0.0210(8) 0.0067(7) 0.0047(7) 0.0053(7)
C5 0.0203(8) 0.0224(9) 0.0229(9) 0.0087(7) 0.0019(7) 0.0021(7)
C2 0.0252(9) 0.0218(8) 0.0205(8) 0.0079(7) 0.0068(7) 0.0086(7)
C9 0.0262(9) 0.0225(9) 0.0228(9) 0.0061(7) 0.0025(7) 0.0051(7)
C16 0.0290(9) 0.0200(8) 0.0216(9) 0.0078(7) 0.0030(7) 0.0067(7)
C3 0.0257(9) 0.0184(8) 0.0192(8) 0.0059(7) 0.0053(7) 0.0054(7)
C7 0.0241(9) 0.0223(9) 0.0257(9) 0.0087(7) 0.0024(7) 0.0048(7)
C15 0.0279(9) 0.0186(8) 0.0206(8) 0.0064(7) 0.0030(7) 0.0056(7)
C10 0.0276(9) 0.0282(9) 0.0219(9) 0.0093(7) 0.0056(7) 0.0108(8)
C6 0.0263(9) 0.0198(8) 0.0214(9) 0.0056(7) 0.0030(7) 0.0049(7)
C8 0.0271(9) 0.0190(8) 0.0238(9) 0.0067(7) 0.0034(7) 0.0050(7)
C1 0.0281(9) 0.0202(9) 0.0230(9) 0.0080(7) 0.0073(7) 0.0077(7)
C13 0.0347(10) 0.0210(9) 0.0305(10) 0.0112(8) 0.0095(8) 0.0071(7)
C11 0.0350(10) 0.0346(10) 0.0239(9) 0.0151(8) 0.0093(8) 0.0175(8)
C12 0.0399(11) 0.0287(10) 0.0357(11) 0.0204(9) 0.0168(9) 0.0164(8)
C14 0.0326(10) 0.0337(10) 0.0238(9) 0.0154(8) 0.0028(8) 0.0069(8)

loop_
_atom_type_symbol
_atom_type_description
_atom_type_scat_dispersion_real
_atom_type_scat_dispersion_imag
_atom_type_scat_source
C C 0.0181 0.0091 'International Tables Vol C Tables 4.2.6.8 and 6.1.1.4'
H H 0.0000 0.0000 'International Tables Vol C Tables 4.2.6.8 and 6.1.1.4'
N N 0.0311 0.0180 'International Tables Vol C Tables 4.2.6.8 and 6.1.1.4'
O O 0.0492 0.0322 'International Tables Vol C Tables 4.2.6.8 and 6.1.1.4'
S S 0.3331 0.5567 'International Tables Vol C Tables 4.2.6.8 and 6.1.1.4'

loop_
_exptl_crystal_face_index_h
_exptl_crystal_face_index_k
_exptl_crystal_face_index_l
_exptl_crystal_face_perp_dist
3 -2 30 0.0660
28 25 -30 0.0658
7 -15 9 0.0635
-15 2 -6 0.0622
9 30 -8 0.0829
-1 2 -10 0.0684
30 3 20 0.0815
-11 30 -29 0.0564
-2 -2 3 0.0599

loop_
_geom_angle_atom_site_label_1
_geom_angle_atom_site_label_2
_geom_angle_atom_site_label_3
_geom_angle
_geom_angle_site_symmetry_1
_geom_angle_site_symmetry_3
_geom_angle_publ_flag
O3 S1 O4 112.38(8) . . ?
O3 S1 O2 113.50(8) . . ?
O3 S1 C16 107.15(8) . . ?
O4 S1 C16 107.02(8) . . ?
O2 S1 O4 111.64(8) . . ?
O2 S1 C16 104.51(8) . . ?
C3 S2 C15 102.09(8) . . ?
N1 O1 H1 109.5 . . ?
H5A O5 H5B 104.5 . . ?
C9 N2 C7 120.32(16) . . ?
C9 N2 C14 120.59(16) . . ?
C7 N2 C14 119.06(16) . . ?
C4 N1 O1 122.22(15) . . ?
C1 N1 O1 122.76(15) . . ?
C1 N1 C4 110.19(15) . . ?
N1 C4 C5 121.21(16) . . ?
N1 C4 C3 108.16(16) . . ?
C3 C4 C5 130.01(16) . . ?
C6 C5 C4 121.51(16) . . ?
C6 C5 C8 117.13(17) . . ?
C8 C5 C4 121.31(16) . . ?
C10 C2 C3 133.96(18) . . ?
C10 C2 C1 118.94(17) . . ?
C1 C2 C3 107.10(16) . . ?
N2 C9 H9 119.6 . . ?
N2 C9 C8 120.79(17) . . ?
C8 C9 H9 119.6 . . ?
S1 C16 H16A 109.0 . . ?
S1 C16 H16B 109.0 . . ?
H16A C16 H16B 107.8 . . ?
C15 C16 S1 112.89(13) . . ?
C15 C16 H16A 109.0 . . ?
C15 C16 H16B 109.0 . . ?
C4 C3 S2 125.55(14) . . ?
C4 C3 C2 107.05(16) . . ?
C2 C3 S2 127.08(14) . . ?
N2 C7 H7 119.5 . . ?
N2 C7 C6 120.91(17) . . ?
C6 C7 H7 119.5 . . ?
S2 C15 H15A 109.0 . . ?
S2 C15 H15B 109.0 . . ?
C16 C15 S2 112.87(13) . . ?
C16 C15 H15A 109.0 . . ?
C16 C15 H15B 109.0 . . ?
H15A C15 H15B 107.8 . . ?
C2 C10 H10 120.9 . . ?
C11 C10 C2 118.13(18) . . ?
C11 C10 H10 120.9 . . ?
C5 C6 H6 119.8 . . ?
C7 C6 C5 120.36(17) . . ?
C7 C6 H6 119.8 . . ?
C5 C8 H8 119.8 . . ?
C9 C8 C5 120.46(17) . . ?
C9 C8 H8 119.8 . . ?
N1 C1 C2 107.24(16) . . ?
N1 C1 C13 129.69(18) . . ?
C13 C1 C2 123.07(18) . . ?
C1 C13 H13 121.7 . . ?
C12 C13 C1 116.60(19) . . ?
C12 C13 H13 121.7 . . ?
C10 C11 H11 119.2 . . ?
C10 C11 C12 121.67(18) . . ?
C12 C11 H11 119.2 . . ?
C13 C12 C11 121.48(18) . . ?
C13 C12 H12 119.3 . . ?
C11 C12 H12 119.3 . . ?
N2 C14 H14A 109.5 . . ?
N2 C14 H14B 109.5 . . ?
N2 C14 H14C 109.5 . . ?
H14A C14 H14B 109.5 . . ?
H14A C14 H14C 109.5 . . ?
H14B C14 H14C 109.5 . . ?

loop_
_geom_bond_atom_site_label_1
_geom_bond_atom_site_label_2
_geom_bond_distance
_geom_bond_site_symmetry_2
_geom_bond_publ_flag
S1 O3 1.4467(13) . ?
S1 O4 1.4657(14) . ?
S1 O2 1.4630(13) . ?
S1 C16 1.7824(18) . ?
S2 C3 1.7550(18) . ?
S2 C15 1.8248(18) . ?
O1 H1 0.8400 . ?
O1 N1 1.386(2) . ?
O5 H5A 0.8502 . ?
O5 H5B 0.8499 . ?
N2 C9 1.349(2) . ?
N2 C7 1.349(2) . ?
N2 C14 1.476(2) . ?
N1 C4 1.379(2) . ?
N1 C1 1.374(2) . ?
C4 C5 1.454(2) . ?
C4 C3 1.390(3) . ?
C5 C6 1.399(3) . ?
C5 C8 1.402(3) . ?
C2 C3 1.435(2) . ?
C2 C10 1.408(3) . ?
C2 C1 1.409(3) . ?
C9 H9 0.9500 . ?
C9 C8 1.370(3) . ?
C16 H16A 0.9900 . ?
C16 H16B 0.9900 . ?
C16 C15 1.521(2) . ?
C7 H7 0.9500 . ?
C7 C6 1.371(3) . ?
C15 H15A 0.9900 . ?
C15 H15B 0.9900 . ?
C10 H10 0.9500 . ?
C10 C11 1.382(3) . ?
C6 H6 0.9500 . ?
C8 H8 0.9500 . ?
C1 C13 1.392(3) . ?
C13 H13 0.9500 . ?
C13 C12 1.385(3) . ?
C11 H11 0.9500 . ?
C11 C12 1.403(3) . ?
C12 H12 0.9500 . ?
C14 H14A 0.9800 . ?
C14 H14B 0.9800 . ?
C14 H14C 0.9800 . ?

loop_
_geom_hbond_atom_site_label_D
_geom_hbond_atom_site_label_H
_geom_hbond_atom_site_label_A
_geom_hbond_distance_DH
_geom_hbond_distance_HA
_geom_hbond_distance_DA
_geom_hbond_angle_DHA
_geom_hbond_site_symmetry_A
_geom_hbond_publ_flag
O1 H1 O5 0.84 1.71 2.544(2) 175.6 . yes
O5 H5A O2 0.85 1.85 2.666(2) 161.8 1_566 yes
O5 H5B O4 0.85 1.87 2.698(2) 163.6 2_766 yes

loop_
_geom_torsion_atom_site_label_1
_geom_torsion_atom_site_label_2
_geom_torsion_atom_site_label_3
_geom_torsion_atom_site_label_4
_geom_torsion
_geom_torsion_site_symmetry_1
_geom_torsion_site_symmetry_2
_geom_torsion_site_symmetry_3
_geom_torsion_site_symmetry_4
_geom_torsion_publ_flag
S1 C16 C15 S2 -161.88(10) . . . . ?
O3 S1 C16 C15 57.52(15) . . . . ?
O4 S1 C16 C15 -63.23(15) . . . . ?
O2 S1 C16 C15 178.24(13) . . . . ?
O1 N1 C4 C5 28.6(3) . . . . ?
O1 N1 C4 C3 -159.60(16) . . . . ?
O1 N1 C1 C2 161.00(16) . . . . ?
O1 N1 C1 C13 -19.0(3) . . . . ?
N2 C9 C8 C5 1.8(3) . . . . ?
N2 C7 C6 C5 0.5(3) . . . . ?
N1 C4 C5 C6 -146.88(18) . . . . ?
N1 C4 C5 C8 35.5(3) . . . . ?
N1 C4 C3 S2 -173.24(13) . . . . ?
N1 C4 C3 C2 0.6(2) . . . . ?
N1 C1 C13 C12 -177.65(18) . . . . ?
C4 N1 C1 C2 5.2(2) . . . . ?
C4 N1 C1 C13 -174.83(19) . . . . ?
C4 C5 C6 C7 -177.74(17) . . . . ?
C4 C5 C8 C9 176.64(17) . . . . ?
C5 C4 C3 S2 -2.4(3) . . . . ?
C5 C4 C3 C2 171.43(18) . . . . ?
C2 C10 C11 C12 0.6(3) . . . . ?
C2 C1 C13 C12 2.3(3) . . . . ?
C9 N2 C7 C6 0.2(3) . . . . ?
C3 S2 C15 C16 -73.00(14) . . . . ?
C3 C4 C5 C6 43.3(3) . . . . ?
C3 C4 C5 C8 -134.3(2) . . . . ?
C3 C2 C10 C11 -176.72(19) . . . . ?
C3 C2 C1 N1 -4.7(2) . . . . ?
C3 C2 C1 C13 175.35(17) . . . . ?
C7 N2 C9 C8 -1.3(3) . . . . ?
C15 S2 C3 C4 -100.29(17) . . . . ?
C15 S2 C3 C2 87.10(17) . . . . ?
C10 C2 C3 S2 -4.5(3) . . . . ?
C10 C2 C3 C4 -178.2(2) . . . . ?
C10 C2 C1 N1 175.96(16) . . . . ?
C10 C2 C1 C13 -4.0(3) . . . . ?
C10 C11 C12 C13 -2.3(3) . . . . ?
C6 C5 C8 C9 -1.1(3) . . . . ?
C8 C5 C6 C7 0.0(3) . . . . ?
C1 N1 C4 C5 -175.43(16) . . . . ?
C1 N1 C4 C3 -3.6(2) . . . . ?
C1 C2 C3 S2 176.23(14) . . . . ?
C1 C2 C3 C4 2.5(2) . . . . ?
C1 C2 C10 C11 2.4(3) . . . . ?
C1 C13 C12 C11 0.8(3) . . . . ?
C14 N2 C9 C8 -179.32(17) . . . . ?
C14 N2 C7 C6 178.21(17) . . . . ?
